data_7032515
loop_
_publ_author_name
'Arrowsmith, Merle'
'Crimmin, Mark R.'
'Hill, Michael S.'
'Lomas, Sarah L.'
'Heng, Myra Sae'
'Hitchcock, Peter B.'
'Kociok-K\"ohn, Gabriele'

_publ_section_title
;
 Catalytic hydroacetylenation of carbodiimides with homoleptic alkaline
 earth hexamethyldisilazides.
;
_journal_issue 38
_journal_name_full 'Dalton transactions (Cambridge, England : 2003)'
_journal_page_first 14249
_journal_page_last 14256
_journal_paper_doi 10.1039/c3dt53542h
_journal_volume 43
_journal_year 2014
_chemical_compound_source 'synthesis as described'
_chemical_formula_moiety 'C60 H76 N8 Sr2'
_chemical_formula_sum 'C60 H76 N8 Sr2'
_chemical_formula_weight 1084.53
_chemical_name_systematic
;
 ?
;
_space_group_IT_number 14
_symmetry_cell_setting monoclinic
_symmetry_Int_Tables_number 14
_symmetry_space_group_name_Hall '-P 2ybc'
_symmetry_space_group_name_H-M 'P 1 21/c 1'
_atom_sites_solution_hydrogens geom
_atom_sites_solution_primary direct
_atom_sites_solution_secondary difmap
_audit_conform_dict_location ftp://ftp.iucr.org/pub/cif_core.dic
_audit_conform_dict_name cif_core.dic
_audit_conform_dict_version 2.2
_audit_creation_date 2007-02-26T14:42:07-00:00
_audit_creation_method 'WinGX routine CIF_UPDATE'
_cell_angle_alpha 90
_cell_angle_beta 98.832(1)
_cell_angle_gamma 90
_cell_formula_units_Z 2
_cell_length_a 12.9424(2)
_cell_length_b 19.6115(4)
_cell_length_c 11.7596(3)
_cell_measurement_reflns_used 34348
_cell_measurement_temperature 173(2)
_cell_measurement_theta_max 26.022
_cell_measurement_theta_min 3.395
_cell_measurement_wavelength 0.71073
_cell_volume 2949.43(11)
_computing_cell_refinement 'HKL Scalepack (Otwinowski & Minor 1997)'
_computing_data_collection 'Collect (Nonius BV, 1997-2000)'
_computing_data_reduction 'HKL Denzo and Scalepack (Otwinowski & Minor 1997)'
_computing_molecular_graphics 'Ortep-3 for Windows (Farrugia, 1997)'
_computing_publication_material 'WinGX publication routines (Farrugia, 1999)'
_computing_structure_refinement 'SHELXL-97 (Sheldrick, 1997)'
_computing_structure_solution 'SHELXS-97 (Sheldrick, 1997)'
_diffrn_ambient_temperature 173(2)
_diffrn_detector 'CCD plate'
_diffrn_measured_fraction_theta_full 0.996
_diffrn_measured_fraction_theta_max 0.996
_diffrn_measurement_device '95mm CCD camera on \k-goniostat'
_diffrn_measurement_device_type KappaCCD
_diffrn_measurement_method 'CCD rotation images, thick slices'
_diffrn_orient_matrix_type 'by Nonius Collect from scalepack cell'
_diffrn_orient_matrix_UB_11 0.314156E-1
_diffrn_orient_matrix_UB_12 -0.161858E-1
_diffrn_orient_matrix_UB_13 -0.06324
_diffrn_orient_matrix_UB_21 -0.783682E-1
_diffrn_orient_matrix_UB_22 -0.161721E-1
_diffrn_orient_matrix_UB_23 -0.313935E-1
_diffrn_orient_matrix_UB_31 -0.166537E-1
_diffrn_orient_matrix_UB_32 0.455688E-1
_diffrn_orient_matrix_UB_33 -0.336039E-1
_diffrn_radiation_monochromator graphite
_diffrn_radiation_probe x-ray
_diffrn_radiation_type MoK\a
_diffrn_radiation_wavelength 0.71073
_diffrn_reflns_av_R_equivalents 0.0612
_diffrn_reflns_av_unetI/netI 0.0334
_diffrn_reflns_limit_h_max 15
_diffrn_reflns_limit_h_min -15
_diffrn_reflns_limit_k_max 23
_diffrn_reflns_limit_k_min -24
_diffrn_reflns_limit_l_max 14
_diffrn_reflns_limit_l_min -14
_diffrn_reflns_number 39387
_diffrn_reflns_theta_full 26.05
_diffrn_reflns_theta_max 26.05
_diffrn_reflns_theta_min 3.5
_diffrn_source 'Enraf Nonius FR590'
_exptl_absorpt_coefficient_mu 1.851
_exptl_absorpt_correction_T_max 0.6639
_exptl_absorpt_correction_T_min 0.5586
_exptl_absorpt_correction_type multi-scan
_exptl_absorpt_process_details
;
        [c.f. r.h. blessing, acta cryst. (1995), a51, 33-38]
;
_exptl_crystal_colour colourless
_exptl_crystal_density_diffrn 1.221
_exptl_crystal_density_method 'not measured'
_exptl_crystal_description prism
_exptl_crystal_F_000 1136
_exptl_crystal_size_max 0.3
_exptl_crystal_size_mid 0.3
_exptl_crystal_size_min 0.2
_refine_diff_density_max 0.41
_refine_diff_density_min -0.339
_refine_diff_density_rms 0.052
_refine_ls_extinction_method none
_refine_ls_goodness_of_fit_ref 1.038
_refine_ls_hydrogen_treatment mixed
_refine_ls_matrix_type full
_refine_ls_number_parameters 322
_refine_ls_number_reflns 5802
_refine_ls_number_restraints 0
_refine_ls_restrained_S_all 1.038
_refine_ls_R_factor_all 0.0496
_refine_ls_R_factor_gt 0.0348
_refine_ls_shift/su_max 0.001
_refine_ls_shift/su_mean 0
_refine_ls_structure_factor_coef Fsqd
_refine_ls_weighting_details 'calc w=1/[\s^2^(Fo^2^)+(0.0322P)^2^+2.0396P] where P=(Fo^2^+2Fc^2^)/3'
_refine_ls_weighting_scheme calc
_refine_ls_wR_factor_gt 0.0749
_refine_ls_wR_factor_ref 0.0807
_reflns_number_gt 4746
_reflns_number_total 5802
_reflns_threshold_expression >2sigma(I)
_cod_data_source_file c3dt53542h.txt
_cod_data_source_block feb1807
_cod_depositor_comments 'Adding full bibliography for 7032514--7032517.cif.'
_cod_original_sg_symbol_H-M 'P 21/c'
_cod_database_code 7032515

loop_
_symmetry_equiv_pos_as_xyz
'x, y, z'
'-x, y+1/2, -z+1/2'
'-x, -y, -z'
'x, -y-1/2, z-1/2'

loop_
_atom_site_label
_atom_site_type_symbol
_atom_site_fract_x
_atom_site_fract_y
_atom_site_fract_z
_atom_site_U_iso_or_equiv
_atom_site_adp_type
_atom_site_occupancy
_atom_site_symmetry_multiplicity
_atom_site_calc_flag
_atom_site_refinement_flags
_atom_site_disorder_assembly
_atom_site_disorder_group
Sr Sr 0.580790(16) 0.570141(11) 0.505477(19) 0.02902(8) Uani 1 1 d . . .
N1 N 0.73881(15) 0.64527(10) 0.56270(17) 0.0340(5) Uani 1 1 d . . .
N2 N 0.61411(15) 0.68614(10) 0.41994(19) 0.0392(5) Uani 1 1 d . . .
N3 N 0.36676(14) 0.56269(9) 0.44976(16) 0.0301(4) Uani 1 1 d . . .
N4 N 0.46240(14) 0.51449(9) 0.32336(16) 0.0305(4) Uani 1 1 d . . .
C1 C 0.69700(17) 0.69735(11) 0.4983(2) 0.0311(5) Uani 1 1 d . A .
C2 C 0.83367(18) 0.65488(12) 0.6454(2) 0.0340(5) Uani 1 1 d . . .
H2 H 0.8386 0.7039 0.6693 0.041 Uiso 1 1 calc R . .
C3 C 0.93014(19) 0.63652(14) 0.5915(2) 0.0439(6) Uani 1 1 d . . .
H3C H 0.9279 0.588 0.5714 0.066 Uiso 1 1 calc R . .
H3B H 0.9933 0.646 0.6466 0.066 Uiso 1 1 calc R . .
H3A H 0.931 0.6638 0.5219 0.066 Uiso 1 1 calc R . .
C4 C 0.8276(2) 0.61135(15) 0.7504(2) 0.0454(6) Uani 1 1 d . . .
H4C H 0.7685 0.6263 0.7872 0.068 Uiso 1 1 calc R . .
H4B H 0.8926 0.6161 0.8049 0.068 Uiso 1 1 calc R . .
H4A H 0.8179 0.5635 0.7272 0.068 Uiso 1 1 calc R . .
C8 C 0.74007(17) 0.76624(12) 0.5221(2) 0.0327(5) Uani 1 1 d . . .
C9 C 0.77512(18) 0.81995(12) 0.5563(2) 0.0340(5) Uani 1 1 d . A .
C10 C 0.82262(17) 0.88066(12) 0.6101(2) 0.0321(5) Uani 1 1 d . . .
C11 C 0.8540(2) 0.88131(14) 0.7289(2) 0.0451(6) Uani 1 1 d . A .
H11 H 0.8422 0.8425 0.7734 0.054 Uiso 1 1 calc R . .
C12 C 0.9022(3) 0.93810(16) 0.7819(3) 0.0585(8) Uani 1 1 d . . .
H12 H 0.9238 0.938 0.8629 0.07 Uiso 1 1 calc R A .
C13 C 0.9191(2) 0.99460(15) 0.7191(3) 0.0589(8) Uani 1 1 d . A .
H13 H 0.9521 1.0336 0.7564 0.071 Uiso 1 1 calc R . .
C14 C 0.8886(2) 0.99487(14) 0.6022(3) 0.0524(7) Uani 1 1 d . . .
H14 H 0.901 1.034 0.5586 0.063 Uiso 1 1 calc R A .
C15 C 0.8398(2) 0.93856(12) 0.5473(2) 0.0398(6) Uani 1 1 d . A .
H15 H 0.8179 0.9394 0.4665 0.048 Uiso 1 1 calc R . .
C16 C 0.38222(17) 0.55384(11) 0.3408(2) 0.0285(5) Uani 1 1 d . A .
C17 C 0.27882(18) 0.60555(13) 0.4720(2) 0.0368(6) Uani 1 1 d . A .
H17 H 0.2621 0.6385 0.4069 0.044 Uiso 1 1 calc R . .
C18 C 0.1826(2) 0.56244(16) 0.4785(3) 0.0632(9) Uani 1 1 d . . .
H18C H 0.1625 0.5384 0.4054 0.095 Uiso 1 1 calc R A .
H18B H 0.1251 0.5919 0.4934 0.095 Uiso 1 1 calc R . .
H18A H 0.1982 0.5292 0.541 0.095 Uiso 1 1 calc R . .
C19 C 0.3102(2) 0.64577(14) 0.5825(2) 0.0495(7) Uani 1 1 d . . .
H19C H 0.3259 0.6142 0.6474 0.074 Uiso 1 1 calc R A .
H19B H 0.2525 0.6758 0.5953 0.074 Uiso 1 1 calc R . .
H19A H 0.3722 0.6733 0.5761 0.074 Uiso 1 1 calc R . .
C20 C 0.48958(19) 0.50761(13) 0.2068(2) 0.0385(6) Uani 1 1 d . A .
H20 H 0.4488 0.5419 0.1553 0.046 Uiso 1 1 calc R . .
C21 C 0.6056(2) 0.52241(17) 0.2121(3) 0.0595(8) Uani 1 1 d . . .
H21C H 0.6204 0.569 0.2399 0.089 Uiso 1 1 calc R A .
H21B H 0.6248 0.5176 0.1351 0.089 Uiso 1 1 calc R . .
H21A H 0.6462 0.4901 0.2648 0.089 Uiso 1 1 calc R . .
C22 C 0.4621(3) 0.43677(16) 0.1598(3) 0.0600(8) Uani 1 1 d . . .
H22C H 0.4984 0.4026 0.2122 0.09 Uiso 1 1 calc R A .
H22B H 0.4837 0.4321 0.0838 0.09 Uiso 1 1 calc R . .
H22A H 0.3864 0.4298 0.1529 0.09 Uiso 1 1 calc R . .
C23 C 0.31505(18) 0.58648(12) 0.2455(2) 0.0329(5) Uani 1 1 d . . .
C24 C 0.26136(18) 0.61454(12) 0.1674(2) 0.0331(5) Uani 1 1 d . A .
C25 C 0.19930(17) 0.64958(12) 0.0733(2) 0.0316(5) Uani 1 1 d . . .
C26 C 0.09603(19) 0.66675(13) 0.0784(2) 0.0402(6) Uani 1 1 d . A .
H26 H 0.0657 0.6553 0.1445 0.048 Uiso 1 1 calc R . .
C27 C 0.0372(2) 0.70046(15) -0.0124(3) 0.0483(7) Uani 1 1 d . . .
H27 H -0.0336 0.7118 -0.0086 0.058 Uiso 1 1 calc R A .
C28 C 0.0806(2) 0.71781(15) -0.1083(3) 0.0503(7) Uani 1 1 d . A .
H28 H 0.0401 0.7415 -0.1702 0.06 Uiso 1 1 calc R . .
C29 C 0.1824(2) 0.70076(16) -0.1141(2) 0.0534(7) Uani 1 1 d . . .
H29 H 0.2123 0.7127 -0.1802 0.064 Uiso 1 1 calc R A .
C30 C 0.2419(2) 0.66628(15) -0.0244(2) 0.0454(7) Uani 1 1 d . A .
H30 H 0.312 0.654 -0.0297 0.055 Uiso 1 1 calc R . .
C5 C 0.56580(19) 0.74268(13) 0.3505(2) 0.0426(6) Uani 0.646(10) 1 d P A 1
H5 H 0.6094 0.785 0.3618 0.051 Uiso 0.646(10) 1 calc PR A 1
C6 C 0.4587(3) 0.75471(18) 0.3735(3) 0.0709(10) Uani 0.646(10) 1 d P A 1
H6A H 0.4164 0.7137 0.3539 0.106 Uiso 0.646(10) 1 calc PR A 1
H6B H 0.4279 0.7931 0.3267 0.106 Uiso 0.646(10) 1 calc PR A 1
H6C H 0.4605 0.7654 0.4552 0.106 Uiso 0.646(10) 1 calc PR A 1
C7 C 0.5482(4) 0.7178(2) 0.2173(4) 0.0463(15) Uiso 0.646(10) 1 d P A 1
H7A H 0.6156 0.7048 0.1954 0.069 Uiso 0.646(10) 1 calc PR A 1
H7B H 0.5175 0.755 0.1678 0.069 Uiso 0.646(10) 1 calc PR A 1
H7C H 0.5009 0.6785 0.2084 0.069 Uiso 0.646(10) 1 calc PR A 1
C5A C 0.56580(19) 0.74268(13) 0.3505(2) 0.0426(6) Uani 0.354(10) 1 d P A 2
H5A H 0.603 0.7822 0.392 0.051 Uiso 0.354(10) 1 calc PR A 2
C6A C 0.4587(3) 0.75471(18) 0.3735(3) 0.0709(10) Uani 0.354(10) 1 d P A 2
H6X H 0.4163 0.7138 0.3537 0.106 Uiso 0.354(10) 1 calc PR A 2
H6Y H 0.4279 0.7931 0.3268 0.106 Uiso 0.354(10) 1 calc PR A 2
H6Z H 0.4605 0.7653 0.4552 0.106 Uiso 0.354(10) 1 calc PR A 2
C7A C 0.5963(8) 0.7490(5) 0.2478(8) 0.061(3) Uiso 0.354(10) 1 d P A 2
H7A1 H 0.6716 0.7582 0.2581 0.091 Uiso 0.354(10) 1 calc PR A 2
H7A2 H 0.5585 0.7868 0.2058 0.091 Uiso 0.354(10) 1 calc PR A 2
H7A3 H 0.5813 0.7067 0.2042 0.091 Uiso 0.354(10) 1 calc PR A 2

loop_
_atom_site_aniso_label
_atom_site_aniso_U_11
_atom_site_aniso_U_22
_atom_site_aniso_U_33
_atom_site_aniso_U_23
_atom_site_aniso_U_13
_atom_site_aniso_U_12
Sr 0.02651(12) 0.02715(12) 0.03204(13) 0.00424(10) 0.00016(8) -0.00536(9)
N1 0.0314(10) 0.0306(11) 0.0372(12) 0.0029(9) -0.0037(9) -0.0031(8)
N2 0.0332(11) 0.0351(11) 0.0446(13) 0.0120(9) -0.0088(9) -0.0072(9)
N3 0.0278(10) 0.0318(11) 0.0303(11) 0.0021(8) 0.0029(8) -0.0009(8)
N4 0.0302(10) 0.0324(10) 0.0289(11) 0.0038(8) 0.0044(8) 0.0009(8)
C1 0.0300(12) 0.0273(12) 0.0372(14) 0.0007(10) 0.0086(10) -0.0053(9)
C2 0.0304(12) 0.0345(13) 0.0347(14) -0.0024(10) -0.0029(10) -0.0040(10)
C3 0.0338(13) 0.0531(16) 0.0443(16) 0.0076(13) 0.0048(12) -0.0043(12)
C4 0.0380(14) 0.0629(18) 0.0332(14) 0.0020(13) -0.0010(11) -0.0052(13)
C8 0.0278(12) 0.0302(13) 0.0412(14) 0.0029(11) 0.0086(10) -0.0009(10)
C9 0.0307(12) 0.0332(13) 0.0401(14) 0.0014(11) 0.0115(11) -0.0020(10)
C10 0.0286(12) 0.0300(12) 0.0385(14) -0.0028(10) 0.0076(10) -0.0028(9)
C11 0.0504(16) 0.0458(15) 0.0387(15) 0.0045(12) 0.0056(12) -0.0032(13)
C12 0.067(2) 0.068(2) 0.0370(16) -0.0118(15) -0.0046(14) -0.0051(16)
C13 0.067(2) 0.0476(18) 0.059(2) -0.0187(15) -0.0002(16) -0.0164(15)
C14 0.0652(19) 0.0331(15) 0.059(2) -0.0017(13) 0.0102(15) -0.0129(13)
C15 0.0485(15) 0.0353(14) 0.0353(14) 0.0001(11) 0.0059(11) -0.0032(11)
C16 0.0249(11) 0.0254(11) 0.0331(13) 0.0039(9) -0.0021(9) -0.0044(9)
C17 0.0326(13) 0.0410(14) 0.0367(14) -0.0022(11) 0.0048(11) 0.0067(11)
C18 0.0326(15) 0.071(2) 0.089(3) -0.0200(18) 0.0202(15) -0.0027(14)
C19 0.0588(18) 0.0489(16) 0.0398(16) -0.0057(13) 0.0045(13) 0.0090(13)
C20 0.0373(13) 0.0454(15) 0.0334(14) 0.0059(11) 0.0075(11) 0.0075(11)
C21 0.0498(17) 0.071(2) 0.063(2) 0.0081(17) 0.0249(15) -0.0066(15)
C22 0.064(2) 0.068(2) 0.0503(19) -0.0186(16) 0.0148(15) -0.0058(16)
C23 0.0278(12) 0.0358(13) 0.0355(14) -0.0007(10) 0.0059(10) -0.0004(10)
C24 0.0283(12) 0.0357(13) 0.0345(14) 0.0005(11) 0.0025(10) -0.0016(10)
C25 0.0297(12) 0.0332(13) 0.0303(13) -0.0004(10) -0.0007(10) -0.0004(10)
C26 0.0358(13) 0.0457(15) 0.0401(15) 0.0030(12) 0.0093(11) 0.0047(11)
C27 0.0304(13) 0.0527(17) 0.0597(19) 0.0088(14) 0.0000(12) 0.0082(12)
C28 0.0445(16) 0.0542(17) 0.0467(17) 0.0158(14) -0.0110(13) 0.0006(13)
C29 0.0507(17) 0.072(2) 0.0361(16) 0.0152(14) 0.0035(13) -0.0045(15)
C30 0.0310(13) 0.0655(18) 0.0396(15) 0.0120(13) 0.0051(11) 0.0043(12)
C5 0.0337(13) 0.0375(14) 0.0542(17) 0.0199(12) -0.0008(12) -0.0048(11)
C6 0.068(2) 0.071(2) 0.081(2) 0.0378(19) 0.0323(19) 0.0295(17)
C5A 0.0337(13) 0.0375(14) 0.0542(17) 0.0199(12) -0.0008(12) -0.0048(11)
C6A 0.068(2) 0.071(2) 0.081(2) 0.0378(19) 0.0323(19) 0.0295(17)

loop_
_atom_type_symbol
_atom_type_description
_atom_type_scat_dispersion_real
_atom_type_scat_dispersion_imag
_atom_type_scat_source
C C 0.0033 0.0016 'International Tables Vol C Tables 4.2.6.8 and 6.1.1.4'
H H 0 0 'International Tables Vol C Tables 4.2.6.8 and 6.1.1.4'
N N 0.0061 0.0033 'International Tables Vol C Tables 4.2.6.8 and 6.1.1.4'
Sr Sr -1.5307 3.2498 'International Tables Vol C Tables 4.2.6.8 and 6.1.1.4'

loop_
_geom_angle_atom_site_label_1
_geom_angle_atom_site_label_2
_geom_angle_atom_site_label_3
_geom_angle
_geom_angle_site_symmetry_1
_geom_angle_site_symmetry_3
N1 Sr N2 53.56(6) . .
N1 Sr N4 142.56(6) . .
N2 Sr N4 99.17(6) . .
N1 Sr N3 109.81(6) . 3_666
N2 Sr N3 151.31(6) . 3_666
N4 Sr N3 81.91(6) . 3_666
N1 Sr N4 114.01(6) . 3_666
N2 Sr N4 153.96(7) . 3_666
N4 Sr N4 100.70(5) . 3_666
N3 Sr N4 49.42(6) 3_666 3_666
N1 Sr N3 147.01(6) . .
N2 Sr N3 100.28(6) . .
N4 Sr N3 49.75(6) . .
N3 Sr N3 101.96(5) 3_666 .
N4 Sr N3 80.26(6) 3_666 .
C1 N1 C2 120.41(19) . .
C1 N1 Sr 93.10(13) . .
C2 N1 Sr 144.88(15) . .
C1 N2 C5 119.8(2) . .
C1 N2 Sr 92.38(14) . .
C5 N2 Sr 144.52(15) . .
C16 N3 C17 118.55(19) . .
C16 N3 Sr 89.52(13) . 3_666
C17 N3 Sr 133.58(14) . 3_666
C16 N3 Sr 86.66(13) . .
C17 N3 Sr 134.91(14) . .
Sr N3 Sr 78.04(5) 3_666 .
C16 N4 C20 119.92(19) . .
C16 N4 Sr 90.25(13) . .
C20 N4 Sr 126.50(14) . .
C16 N4 Sr 89.21(13) . 3_666
C20 N4 Sr 137.32(15) . 3_666
Sr N4 Sr 79.30(5) . 3_666
N2 C1 N1 118.9(2) . .
N2 C1 C8 121.9(2) . .
N1 C1 C8 119.1(2) . .
N2 C1 Sr 60.75(12) . .
N1 C1 Sr 59.74(11) . .
C8 C1 Sr 163.80(16) . .
N1 C2 C4 109.16(19) . .
N1 C2 C3 110.5(2) . .
C4 C2 C3 110.7(2) . .
N1 C2 H2 108.8 . .
C4 C2 H2 108.8 . .
C3 C2 H2 108.8 . .
C2 C3 H3C 109.5 . .
C2 C3 H3B 109.5 . .
H3C C3 H3B 109.5 . .
C2 C3 H3A 109.5 . .
H3C C3 H3A 109.5 . .
H3B C3 H3A 109.5 . .
C2 C4 H4C 109.5 . .
C2 C4 H4B 109.5 . .
H4C C4 H4B 109.5 . .
C2 C4 H4A 109.5 . .
H4C C4 H4A 109.5 . .
H4B C4 H4A 109.5 . .
C9 C8 C1 171.3(3) . .
C8 C9 C10 173.2(3) . .
C15 C10 C11 118.6(2) . .
C15 C10 C9 122.3(2) . .
C11 C10 C9 119.1(2) . .
C12 C11 C10 120.2(3) . .
C12 C11 H11 119.9 . .
C10 C11 H11 119.9 . .
C13 C12 C11 120.6(3) . .
C13 C12 H12 119.7 . .
C11 C12 H12 119.7 . .
C12 C13 C14 120.0(3) . .
C12 C13 H13 120 . .
C14 C13 H13 120 . .
C13 C14 C15 120.4(3) . .
C13 C14 H14 119.8 . .
C15 C14 H14 119.8 . .
C14 C15 C10 120.2(3) . .
C14 C15 H15 119.9 . .
C10 C15 H15 119.9 . .
N4 C16 N3 117.2(2) . .
N4 C16 C23 121.5(2) . .
N3 C16 C23 121.4(2) . .
N3 C17 C18 110.7(2) . .
N3 C17 C19 109.6(2) . .
C18 C17 C19 111.0(2) . .
N3 C17 H17 108.5 . .
C18 C17 H17 108.5 . .
C19 C17 H17 108.5 . .
C17 C18 H18C 109.5 . .
C17 C18 H18B 109.5 . .
H18C C18 H18B 109.5 . .
C17 C18 H18A 109.5 . .
H18C C18 H18A 109.5 . .
H18B C18 H18A 109.5 . .
C17 C19 H19C 109.5 . .
C17 C19 H19B 109.5 . .
H19C C19 H19B 109.5 . .
C17 C19 H19A 109.5 . .
H19C C19 H19A 109.5 . .
H19B C19 H19A 109.5 . .
N4 C20 C22 110.3(2) . .
N4 C20 C21 108.6(2) . .
C22 C20 C21 111.4(2) . .
N4 C20 H20 108.8 . .
C22 C20 H20 108.8 . .
C21 C20 H20 108.8 . .
C20 C21 H21C 109.5 . .
C20 C21 H21B 109.5 . .
H21C C21 H21B 109.5 . .
C20 C21 H21A 109.5 . .
H21C C21 H21A 109.5 . .
H21B C21 H21A 109.5 . .
C20 C22 H22C 109.5 . .
C20 C22 H22B 109.5 . .
H22C C22 H22B 109.5 . .
C20 C22 H22A 109.5 . .
H22C C22 H22A 109.5 . .
H22B C22 H22A 109.5 . .
C24 C23 C16 178.5(3) . .
C23 C24 C25 178.3(3) . .
C26 C25 C30 119.0(2) . .
C26 C25 C24 120.7(2) . .
C30 C25 C24 120.2(2) . .
C27 C26 C25 120.2(2) . .
C27 C26 H26 119.9 . .
C25 C26 H26 119.9 . .
C28 C27 C26 120.4(2) . .
C28 C27 H27 119.8 . .
C26 C27 H27 119.8 . .
C29 C28 C27 119.7(3) . .
C29 C28 H28 120.1 . .
C27 C28 H28 120.1 . .
C28 C29 C30 120.5(3) . .
C28 C29 H29 119.7 . .
C30 C29 H29 119.7 . .
C29 C30 C25 120.1(2) . .
C29 C30 H30 120 . .
C25 C30 H30 120 . .
N2 C5 C6 110.7(2) . .
N2 C5 C7 107.2(2) . .
C6 C5 C7 103.2(3) . .
N2 C5 H5 111.8 . .
C6 C5 H5 111.8 . .
C7 C5 H5 111.8 . .
C5 C6 H6A 109.5 . .
C5 C6 H6B 109.5 . .
H6A C6 H6B 109.5 . .
C5 C6 H6C 109.5 . .
H6A C6 H6C 109.5 . .
H6B C6 H6C 109.5 . .
C5 C7 H7A 109.5 . .
C5 C7 H7B 109.5 . .
H7A C7 H7B 109.5 . .
C5 C7 H7C 109.5 . .
H7A C7 H7C 109.5 . .
H7B C7 H7C 109.5 . .
H7A1 C7A H7A2 109.5 . .
H7A1 C7A H7A3 109.5 . .
H7A2 C7A H7A3 109.5 . .

loop_
_geom_bond_atom_site_label_1
_geom_bond_atom_site_label_2
_geom_bond_distance
_geom_bond_site_symmetry_2
Sr N1 2.5266(19) .
Sr N2 2.5507(19) .
Sr N4 2.6680(19) .
Sr N3 2.7228(18) 3_666
Sr N4 2.7321(18) 3_666
Sr N3 2.7507(18) .
N1 C1 1.335(3) .
N1 C2 1.457(3) .
N2 C1 1.321(3) .
N2 C5 1.460(3) .
N3 C16 1.338(3) .
N3 C17 1.470(3) .
N3 Sr 2.7228(18) 3_666
N4 C16 1.334(3) .
N4 C20 1.473(3) .
N4 Sr 2.7321(18) 3_666
C1 C8 1.472(3) .
C2 C4 1.513(4) .
C2 C3 1.528(3) .
C2 H2 1 .
C3 H3C 0.98 .
C3 H3B 0.98 .
C3 H3A 0.98 .
C4 H4C 0.98 .
C4 H4B 0.98 .
C4 H4A 0.98 .
C8 C9 1.192(3) .
C9 C10 1.441(3) .
C10 C15 1.391(3) .
C10 C11 1.393(4) .
C11 C12 1.378(4) .
C11 H11 0.95 .
C12 C13 1.368(4) .
C12 H12 0.95 .
C13 C14 1.371(4) .
C13 H13 0.95 .
C14 C15 1.382(4) .
C14 H14 0.95 .
C15 H15 0.95 .
C16 C23 1.457(3) .
C17 C18 1.516(4) .
C17 C19 1.522(4) .
C17 H17 1 .
C18 H18C 0.98 .
C18 H18B 0.98 .
C18 H18A 0.98 .
C19 H19C 0.98 .
C19 H19B 0.98 .
C19 H19A 0.98 .
C20 C22 1.517(4) .
C20 C21 1.521(4) .
C20 H20 1 .
C21 H21C 0.98 .
C21 H21B 0.98 .
C21 H21A 0.98 .
C22 H22C 0.98 .
C22 H22B 0.98 .
C22 H22A 0.98 .
C23 C24 1.197(3) .
C24 C25 1.438(3) .
C25 C26 1.388(3) .
C25 C30 1.388(3) .
C26 C27 1.380(4) .
C26 H26 0.95 .
C27 C28 1.377(4) .
C27 H27 0.95 .
C28 C29 1.371(4) .
C28 H28 0.95 .
C29 C30 1.383(4) .
C29 H29 0.95 .
C30 H30 0.95 .
C5 C6 1.472(4) .
C5 C7 1.622(5) .
C5 H5 1 .
C6 H6A 0.98 .
C6 H6B 0.98 .
C6 H6C 0.98 .
C7 H7A 0.98 .
C7 H7B 0.98 .
C7 H7C 0.98 .
C7A H7A1 0.98 .
C7A H7A2 0.98 .
C7A H7A3 0.98 .
